data_2102700
loop_
_publ_author_name
'Loehlin, James H.'
'Okasako, Elizabeth L. N.'

_publ_section_title
;
 Analysis of structures with saturated hydrogen bonding
;
_journal_issue 1
_journal_name_full 'Acta Crystallographica Section B'
_journal_page_first 132
_journal_page_last 141
_journal_paper_doi 10.1107/S0108768106045046
_journal_volume 63
_journal_year 2007
_chemical_formula_moiety ' C6 H15 N O '
_chemical_formula_sum 'C6 H15 N O'
_chemical_formula_weight 117.19
_chemical_name_systematic
;
6-amino-1-hexanol
;
_space_group_IT_number 43
_symmetry_cell_setting orthorhombic
_symmetry_space_group_name_Hall 'F 2 -2d'
_symmetry_space_group_name_H-M 'F d d 2'
_atom_sites_solution_hydrogens geom
_atom_sites_solution_primary direct
_audit_creation_method CRYSTALS_ver_12-03-99
_cell_angle_alpha 90
_cell_angle_beta 90
_cell_angle_gamma 90
_cell_formula_units_Z 16
_cell_length_a 15.4577(12)
_cell_length_b 17.5074(12)
_cell_length_c 10.9970(7)
_cell_measurement_reflns_used 3511
_cell_measurement_temperature 293
_cell_measurement_theta_max 26.6
_cell_measurement_theta_min 2.6
_cell_volume 2976.1(4)
_computing_cell_refinement
;
 XSCANS
;
_computing_data_collection
;
 Siemens XSCANS
;
_computing_data_reduction
;
 Siemens SHELXTL
;
_computing_molecular_graphics
;
 CAMERON (Watkin et al 1996)
;
_computing_publication_material
;
 CRYSTALS (Watkin et al 2001)
;
_computing_structure_refinement
;
 CRYSTALS (Watkin et al 2001)
;
_computing_structure_solution
;
 SHELXS 86 (Sheldrick, 1986)
;
_diffrn_ambient_temperature 293
_diffrn_measured_fraction_theta_full 0.996
_diffrn_measured_fraction_theta_max 0.979
_diffrn_measurement_device_type
;
Siemens P4
;
_diffrn_measurement_method \w/2\q
_diffrn_radiation_monochromator graphite
_diffrn_radiation_type 'Mo K\a'
_diffrn_radiation_wavelength 0.71073
_diffrn_reflns_av_R_equivalents 0.08
_diffrn_reflns_limit_h_max 19
_diffrn_reflns_limit_h_min -19
_diffrn_reflns_limit_k_max 21
_diffrn_reflns_limit_k_min -21
_diffrn_reflns_limit_l_max 13
_diffrn_reflns_limit_l_min -12
_diffrn_reflns_number 17546
_diffrn_reflns_theta_full 26.276
_diffrn_reflns_theta_max 26.608
_diffrn_reflns_theta_min 2.553
_diffrn_standards_decay_% 0.00
_diffrn_standards_interval_count 0
_diffrn_standards_interval_time 0
_diffrn_standards_number 0
_exptl_absorpt_coefficient_mu 0.070
_exptl_absorpt_correction_T_max 0.97
_exptl_absorpt_correction_T_min 0.97
_exptl_absorpt_correction_type none
_exptl_crystal_colour ' colorless '
_exptl_crystal_density_diffrn 1.046
_exptl_crystal_density_meas ?
_exptl_crystal_description ' prism '
_exptl_crystal_F_000 1056.000
_exptl_crystal_size_max 0.40
_exptl_crystal_size_mid 0.40
_exptl_crystal_size_min 0.38
_refine_diff_density_max 0.39
_refine_diff_density_min -0.44
_refine_ls_extinction_coef 24.E1(4)
_refine_ls_extinction_method 'Larson 1970 Crystallographic Computing eq 22'
_refine_ls_goodness_of_fit_ref 1.0650
_refine_ls_hydrogen_treatment mixed
_refine_ls_matrix_type full
_refine_ls_number_parameters 56
_refine_ls_number_reflns 560
_refine_ls_R_factor_all 0.0962
_refine_ls_R_factor_gt 0.0853
_refine_ls_shift/su_max 0.006084
_refine_ls_structure_factor_coef Fsqd
_refine_ls_weighting_details
;
Method = Prince modified Chebychev polynomial, (Watkin, 1994)
 W = [weight] * [1-(deltaF/6*sigmaF)^2]^2
 80.9 127. 62.7 15.1
;
_refine_ls_weighting_scheme calc
_refine_ls_wR_factor_all 0.2310
_refine_ls_wR_factor_gt 0.2256
_refine_ls_wR_factor_ref 0.2256
_reflns_number_gt 560
_reflns_number_total 1323
_reflns_threshold_expression I>2.00u(I)
_cod_data_source_file gp5014.cif
_cod_data_source_block AMHXOL
_cod_depositor_comments
;
The following automatic conversions were performed:
'_symmetry_cell_setting' value 'Orthorhombic' changed to 'orthorhombic'
according to '/home/saulius/struct/CIF-dictionaries/cif_core.dic'
dictionary named 'cif_core.dic' version 2.4.1 from 2010-06-29.

Automatic conversion script
Id: cif_fix_enum 1527 2010-12-29 10:47:43Z saulius 

The following automatic conversions were performed:

'_chemical_melting_point' value 'not measured' was changed to '?' -
the value is undefined or not given.

Automatic conversion script
Id: cif_fix_values 1646 2011-03-28 12:23:43Z adriana 

The following automatic conversions were performed:

'_chemical_melting_point' value 'not measured' was changed to '?' -
the value is undefined or not given.

'_symmetry_cell_setting' value
'Orthorhombic' changed to 'orthorhombic' according to
/home/saulius/struct/CIF-dictionaries/cif_core.dic dictionary named
'cif_core.dic' version 2.4.1 from 2010-06-29.

Automatic conversion script
Id: cif_fix_values 1715 2011-07-08 13:25:40Z adriana 
;
_cod_original_sg_symbol_H-M 'F d d 2 '
_cod_original_formula_sum ' C6 H15 N O '
_cod_database_code 2102700
_cod_database_fobs_code 2102700

loop_
_symmetry_equiv_pos_as_xyz
x,y,z
x,y+1/2,z+1/2
x+1/2,y,z+1/2
x+1/2,y+1/2,z
-x+1/4,y+1/4,z+1/4
-x+1/4,y+3/4,z+3/4
-x+3/4,y+1/4,z+3/4
-x+3/4,y+3/4,z+1/4
x+1/4,-y+1/4,z+1/4
x+1/4,-y+3/4,z+3/4
x+3/4,-y+1/4,z+3/4
x+3/4,-y+3/4,z+1/4
-x+1/2,-y,z+1/2
-x+1/2,-y+1/2,z+1
-x+1,-y,z+1
-x+1,-y+1/2,z+1/2

loop_
_atom_site_type_symbol
_atom_site_label
_atom_site_fract_x
_atom_site_fract_y
_atom_site_fract_z
_atom_site_U_iso_or_equiv
_atom_site_adp_type
_atom_site_occupancy
O O1 0.0717(4) 0.1382(3) 1.5377(5) 0.0619 Uani 1.0000
C C2 0.1044(4) 0.1835(4) 1.4408(7) 0.0504(16) Uiso 1.0000
C C3 0.0713(4) 0.1545(4) 1.3188(6) 0.0467(14) Uiso 1.0000
C C4 0.1098(5) 0.1966(4) 1.2117(7) 0.0548(16) Uiso 1.0000
C C5 0.0779(4) 0.1677(4) 1.0896(6) 0.0499(14) Uiso 1.0000
C C6 0.1248(5) 0.2006(4) 0.9809(6) 0.0508(15) Uiso 1.0000
C C7 0.0919(4) 0.1721(3) 0.8593(6) 0.0494(14) Uiso 1.0000
N N8 0.1405(4) 0.1976(4) 0.7525(6) 0.0517 Uani 1.0000
H H9 0.0846(4) 0.2373(4) 1.4524(7) 0.0554 Uiso 1.0000
H H10 0.1691(4) 0.1817(4) 1.4419(7) 0.0554 Uiso 1.0000
H H11 0.0070(4) 0.1602(4) 1.3167(6) 0.0581 Uiso 1.0000
H H12 0.0868(4) 0.0992(4) 1.3120(6) 0.0581 Uiso 1.0000
H H13 0.0943(5) 0.2519(4) 1.2189(7) 0.0597 Uiso 1.0000
H H14 0.1741(5) 0.1909(4) 1.2141(7) 0.0597 Uiso 1.0000
H H15 0.0150(4) 0.1803(4) 1.0830(6) 0.0572 Uiso 1.0000
H H16 0.0856(4) 0.1110(4) 1.0880(6) 0.0572 Uiso 1.0000
H H17 0.1173(5) 0.2573(4) 0.9827(6) 0.0593 Uiso 1.0000
H H18 0.1877(5) 0.1878(4) 0.9874(6) 0.0593 Uiso 1.0000
H H19 0.0304(4) 0.1889(3) 0.8499(6) 0.0568 Uiso 1.0000
H H20 0.0945(4) 0.1150(3) 0.8606(6) 0.0568 Uiso 1.0000
H H1 0.135(5) 0.245(6) 0.765(8) 0.07(2) Uiso 1.0000
H H2 0.202(8) 0.171(5) 0.760(11) 0.09(3) Uiso 1.0000
H H3 0.093(7) 0.156(6) 1.595(13) 0.09(3) Uiso 1.0000

loop_
_atom_site_aniso_label
_atom_site_aniso_U_11
_atom_site_aniso_U_22
_atom_site_aniso_U_33
_atom_site_aniso_U_12
_atom_site_aniso_U_13
_atom_site_aniso_U_23
O1 0.083(3) 0.077(3) 0.026(2) -0.021(2) -0.005(2) 0.006(2)
N8 0.072(4) 0.064(3) 0.018(2) 0.003(3) 0.001(2) -0.004(2)

loop_
_atom_type_symbol
_atom_type_scat_dispersion_real
_atom_type_scat_dispersion_imag
_atom_type_scat_source
'C   ' 0.0033 0.0016 International_Tables_Vol_IV_Table_2.2B
'H   ' 0.0000 0.0000 International_Tables_Vol_IV_Table_2.2B
'N   ' 0.0061 0.0033 International_Tables_Vol_IV_Table_2.2B
'O   ' 0.0106 0.0060 International_Tables_Vol_IV_Table_2.2B

loop_
_geom_angle_atom_site_label_1
_geom_angle_atom_site_label_2
_geom_angle_atom_site_label_3
_geom_angle
_geom_angle_publ_flag
C2 O1 H3 103.(8) no
O1 C2 C3 110.8(5) yes
O1 C2 H9 108.7(3) no
C3 C2 H9 108.9(3) no
O1 C2 H10 109.2(4) no
C3 C2 H10 109.6(3) no
H9 C2 H10 109.468 no
C2 C3 C4 113.1(5) yes
C2 C3 H11 108.8(3) no
C4 C3 H11 108.9(4) no
C2 C3 H12 108.0(3) no
C4 C3 H12 108.6(3) no
H11 C3 H12 109.466 no
C3 C4 C5 113.5(5) yes
C3 C4 H13 108.5(3) no
C5 C4 H13 108.3(3) no
C3 C4 H14 108.8(4) no
C5 C4 H14 108.2(3) no
H13 C4 H14 109.468 no
C4 C5 C6 114.7(5) yes
C4 C5 H15 107.9(3) no
C6 C5 H15 109.0(3) no
C4 C5 H16 107.9(3) no
C6 C5 H16 107.8(3) no
H15 C5 H16 109.466 no
C5 C6 C7 114.3(5) yes
C5 C6 H17 107.8(3) no
C7 C6 H17 107.8(4) no
C5 C6 H18 109.0(3) no
C7 C6 H18 108.5(3) no
H17 C6 H18 109.466 no
C6 C7 N8 115.7(5) yes
C6 C7 H19 108.3(3) no
N8 C7 H19 108.4(4) no
C6 C7 H20 107.6(3) no
N8 C7 H20 107.2(3) no
H19 C7 H20 109.466 no
C7 N8 H1 97.(6) no
C7 N8 H2 105.(6) no
H1 N8 H2 120.(8) no

loop_
_geom_bond_atom_site_label_1
_geom_bond_atom_site_label_2
_geom_bond_distance
_geom_bond_publ_flag
O1 C2 1.421(8) yes
O1 H3 0.78(14) no
C2 C3 1.523(9) yes
C2 H9 1.000 no
C2 H10 1.000 no
C3 C4 1.512(9) yes
C3 H11 1.000 no
C3 H12 1.000 no
C4 C5 1.517(9) yes
C4 H13 1.000 no
C4 H14 1.000 no
C5 C6 1.513(9) yes
C5 H15 1.000 no
C5 H16 1.000 no
C6 C7 1.515(9) yes
C6 H17 1.000 no
C6 H18 1.000 no
C7 N8 1.465(8) yes
C7 H19 1.000 no
C7 H20 1.000 no
N8 H1 0.84(9) no
N8 H2 1.07(12) no

loop_
_cod_related_entry_id
_cod_related_entry_database
_cod_related_entry_code
1 ChemSpider 18801
